data_7117228
loop_
_publ_author_name
'Subrata Mukherjee'
'Santigopal Mondal'
'Atanu Patra'
'Rajesh G. Gonnade'
'Akkattu T. Biju'

_publ_section_title
;
 N-Heterocyclic carbene-catalyzed diastereoselective synthesis of
 beta-lactone-fused cyclopentanes using homoenolate annulation reaction
;
_journal_name_full Chem.Commun.
_journal_page_first 9559
_journal_paper_doi 10.1039/C5cc02960K
_journal_volume 51
_journal_year 2015
_chemical_formula_moiety 'C23 H18 N2 O4'
_chemical_formula_sum 'C23 H18 N2 O4'
_chemical_formula_weight 386.39
_chemical_name_systematic
; 
 ? 
;
_space_group_IT_number 14
_symmetry_cell_setting monoclinic
_symmetry_space_group_name_Hall '-P 2ybc'
_symmetry_space_group_name_H-M 'P 1 21/c 1'
_atom_sites_solution_hydrogens geom
_atom_sites_solution_primary direct
_atom_sites_solution_secondary difmap
_audit_creation_method SHELXL-97
_audit_update_record
;
2015-04-01 deposited with the CCDC.
2015-05-07 downloaded from the CCDC.
;
_cell_angle_alpha 90.00
_cell_angle_beta 96.356(2)
_cell_angle_gamma 90.00
_cell_formula_units_Z 4
_cell_length_a 10.8247(5)
_cell_length_b 12.1491(5)
_cell_length_c 14.0090(6)
_cell_measurement_reflns_used 9869
_cell_measurement_temperature 150(2)
_cell_measurement_theta_max 35.53
_cell_measurement_theta_min 2.22
_cell_volume 1831.00(14)
_computing_cell_refinement 'Bruker SAINT'
_computing_data_collection 'Bruker APEX2'
_computing_data_reduction 'Bruker SAINT'
_computing_molecular_graphics 'Bruker SHELXTL'
_computing_publication_material 'Bruker SHELXTL'
_computing_structure_refinement 'SHELXL-97 (Sheldrick, 2008)'
_computing_structure_solution 'SHELXS-97 (Sheldrick, 2008)'
_diffrn_ambient_temperature 150(2)
_diffrn_measured_fraction_theta_full 1.000
_diffrn_measured_fraction_theta_max 1.000
_diffrn_measurement_device_type 'Bruker APEX-II CCD'
_diffrn_measurement_method '\f and \w scans'
_diffrn_radiation_monochromator graphite
_diffrn_radiation_source 'fine-focus sealed tube'
_diffrn_radiation_type MoK\a
_diffrn_radiation_wavelength 0.71073
_diffrn_reflns_av_R_equivalents 0.0229
_diffrn_reflns_av_sigmaI/netI 0.0102
_diffrn_reflns_limit_h_max 12
_diffrn_reflns_limit_h_min -12
_diffrn_reflns_limit_k_max 14
_diffrn_reflns_limit_k_min -14
_diffrn_reflns_limit_l_max 16
_diffrn_reflns_limit_l_min -16
_diffrn_reflns_number 35378
_diffrn_reflns_theta_full 25.00
_diffrn_reflns_theta_max 25.00
_diffrn_reflns_theta_min 1.89
_exptl_absorpt_coefficient_mu 0.097
_exptl_absorpt_correction_T_max 0.9808
_exptl_absorpt_correction_T_min 0.9576
_exptl_absorpt_correction_type multi-scan
_exptl_absorpt_process_details 'Bruker SADABS'
_exptl_crystal_colour colourless
_exptl_crystal_density_diffrn 1.402
_exptl_crystal_density_method 'not measured'
_exptl_crystal_description plate
_exptl_crystal_F_000 808
_exptl_crystal_recrystallization_method 'Re-crystallisation from solvent: Ethyl Acetate-Petroleum Ether'
_exptl_crystal_size_max 0.45
_exptl_crystal_size_mid 0.34
_exptl_crystal_size_min 0.20
_refine_diff_density_max 0.246
_refine_diff_density_min -0.197
_refine_diff_density_rms 0.036
_refine_ls_extinction_method none
_refine_ls_goodness_of_fit_ref 1.054
_refine_ls_hydrogen_treatment constr
_refine_ls_matrix_type full
_refine_ls_number_parameters 262
_refine_ls_number_reflns 3226
_refine_ls_number_restraints 0
_refine_ls_restrained_S_all 1.054
_refine_ls_R_factor_all 0.0358
_refine_ls_R_factor_gt 0.0327
_refine_ls_shift/su_max 0.000
_refine_ls_shift/su_mean 0.000
_refine_ls_structure_factor_coef Fsqd
_refine_ls_weighting_details 'calc w=1/[\s^2^(Fo^2^)+(0.0336P)^2^+0.8563P] where P=(Fo^2^+2Fc^2^)/3'
_refine_ls_weighting_scheme calc
_refine_ls_wR_factor_gt 0.0778
_refine_ls_wR_factor_ref 0.0802
_reflns_number_gt 2962
_reflns_number_total 3226
_reflns_threshold_expression >2sigma(I)
_cod_data_source_file c5cc02960k2.cif
_cod_data_source_block sgm_se_67_0m
_cod_original_sg_symbol_H-M P2(1)/c
_cod_database_code 7117228

loop_
_symmetry_equiv_pos_as_xyz
'x, y, z'
'-x, y+1/2, -z+1/2'
'-x, -y, -z'
'x, -y-1/2, z-1/2'

loop_
_atom_site_label
_atom_site_type_symbol
_atom_site_fract_x
_atom_site_fract_y
_atom_site_fract_z
_atom_site_U_iso_or_equiv
_atom_site_adp_type
_atom_site_occupancy
_atom_site_symmetry_multiplicity
_atom_site_calc_flag
_atom_site_refinement_flags
_atom_site_disorder_assembly
_atom_site_disorder_group
O1 O 0.17732(8) 0.26298(7) 0.03315(6) 0.0235(2) Uani 1 1 d . . .
O2 O 0.31681(10) 0.13670(8) 0.09916(7) 0.0344(3) Uani 1 1 d . . .
O3 O 0.09345(10) 0.67329(9) 0.58778(7) 0.0347(3) Uani 1 1 d . . .
O4 O 0.11090(9) 0.81117(8) 0.49278(7) 0.0329(2) Uani 1 1 d . . .
N1 N 0.30638(10) 0.50757(9) -0.06504(8) 0.0243(3) Uani 1 1 d . . .
N2 N 0.11097(10) 0.71211(9) 0.50950(8) 0.0244(3) Uani 1 1 d . . .
C1 C 0.34184(11) 0.34499(10) 0.09592(8) 0.0200(3) Uani 1 1 d . . .
H1 H 0.4174 0.3583 0.0624 0.024 Uiso 1 1 calc R . .
C2 C 0.28752(13) 0.22973(11) 0.08211(9) 0.0235(3) Uani 1 1 d . . .
C3 C 0.21829(11) 0.38037(10) 0.03797(9) 0.0197(3) Uani 1 1 d . . .
C4 C 0.14585(12) 0.44546(10) 0.10552(8) 0.0207(3) Uani 1 1 d . . .
H4A H 0.0567 0.4255 0.0962 0.025 Uiso 1 1 calc R . .
H4B H 0.1540 0.5255 0.0945 0.025 Uiso 1 1 calc R . .
C5 C 0.20384(11) 0.41414(10) 0.20714(8) 0.0183(3) Uani 1 1 d . . .
H5 H 0.1713 0.3402 0.2235 0.022 Uiso 1 1 calc R . .
C6 C 0.34435(11) 0.40223(10) 0.19431(8) 0.0182(3) Uani 1 1 d . . .
H6 H 0.3755 0.4786 0.1851 0.022 Uiso 1 1 calc R . .
C7 C 0.22163(11) 0.42798(10) -0.06050(9) 0.0201(3) Uani 1 1 d . . .
C8 C 0.14045(12) 0.39414(11) -0.13878(9) 0.0246(3) Uani 1 1 d . . .
H8 H 0.0808 0.3380 -0.1322 0.029 Uiso 1 1 calc R . .
C9 C 0.14860(13) 0.44419(12) -0.22653(9) 0.0284(3) Uani 1 1 d . . .
H9 H 0.0946 0.4229 -0.2815 0.034 Uiso 1 1 calc R . .
C10 C 0.23627(13) 0.52548(12) -0.23305(10) 0.0288(3) Uani 1 1 d . . .
H10 H 0.2445 0.5607 -0.2926 0.035 Uiso 1 1 calc R . .
C11 C 0.31190(13) 0.55439(12) -0.15085(9) 0.0273(3) Uani 1 1 d . . .
H11 H 0.3714 0.6110 -0.1556 0.033 Uiso 1 1 calc R . .
C12 C 0.17934(11) 0.49403(10) 0.28558(8) 0.0181(3) Uani 1 1 d . . .
C13 C 0.17673(12) 0.60779(11) 0.27057(9) 0.0234(3) Uani 1 1 d . . .
H13 H 0.1913 0.6363 0.2097 0.028 Uiso 1 1 calc R . .
C14 C 0.15332(12) 0.67934(11) 0.34306(9) 0.0240(3) Uani 1 1 d . . .
H14 H 0.1504 0.7565 0.3322 0.029 Uiso 1 1 calc R . .
C15 C 0.13424(11) 0.63633(10) 0.43181(9) 0.0203(3) Uani 1 1 d . . .
C16 C 0.13895(12) 0.52486(11) 0.44988(9) 0.0224(3) Uani 1 1 d . . .
H16 H 0.1274 0.4970 0.5116 0.027 Uiso 1 1 calc R . .
C17 C 0.16086(12) 0.45433(10) 0.37590(9) 0.0217(3) Uani 1 1 d . . .
H17 H 0.1633 0.3772 0.3872 0.026 Uiso 1 1 calc R . .
C18 C 0.42487(11) 0.35559(10) 0.28014(8) 0.0185(3) Uani 1 1 d . . .
C19 C 0.48746(12) 0.42873(11) 0.34514(9) 0.0236(3) Uani 1 1 d . . .
H19 H 0.4808 0.5056 0.3333 0.028 Uiso 1 1 calc R . .
C20 C 0.55930(13) 0.39139(12) 0.42681(9) 0.0275(3) Uani 1 1 d . . .
H20 H 0.6005 0.4426 0.4707 0.033 Uiso 1 1 calc R . .
C21 C 0.57111(12) 0.27984(12) 0.44447(9) 0.0256(3) Uani 1 1 d . . .
H21 H 0.6210 0.2540 0.5000 0.031 Uiso 1 1 calc R . .
C22 C 0.50986(12) 0.20595(11) 0.38071(9) 0.0259(3) Uani 1 1 d . . .
H22 H 0.5180 0.1292 0.3925 0.031 Uiso 1 1 calc R . .
C23 C 0.43645(12) 0.24325(11) 0.29939(9) 0.0242(3) Uani 1 1 d . . .
H23 H 0.3938 0.1917 0.2566 0.029 Uiso 1 1 calc R . .

loop_
_atom_site_aniso_label
_atom_site_aniso_U_11
_atom_site_aniso_U_22
_atom_site_aniso_U_33
_atom_site_aniso_U_23
_atom_site_aniso_U_13
_atom_site_aniso_U_12
O1 0.0286(5) 0.0195(5) 0.0219(5) -0.0022(4) -0.0006(4) -0.0001(4)
O2 0.0538(7) 0.0205(5) 0.0266(5) -0.0042(4) -0.0058(5) 0.0096(5)
O3 0.0434(6) 0.0408(6) 0.0205(5) -0.0056(4) 0.0059(4) 0.0064(5)
O4 0.0366(6) 0.0227(5) 0.0393(6) -0.0109(4) 0.0038(4) 0.0008(4)
N1 0.0250(6) 0.0254(6) 0.0223(6) -0.0001(5) 0.0016(4) 0.0021(5)
N2 0.0196(6) 0.0272(6) 0.0257(6) -0.0077(5) -0.0009(4) 0.0022(5)
C1 0.0219(6) 0.0223(7) 0.0157(6) 0.0007(5) 0.0012(5) 0.0042(5)
C2 0.0319(7) 0.0241(7) 0.0141(6) -0.0035(5) 0.0010(5) 0.0057(6)
C3 0.0220(6) 0.0176(6) 0.0191(6) -0.0012(5) 0.0001(5) 0.0005(5)
C4 0.0217(6) 0.0219(6) 0.0182(6) -0.0013(5) 0.0004(5) 0.0025(5)
C5 0.0204(6) 0.0160(6) 0.0185(6) -0.0003(5) 0.0015(5) -0.0008(5)
C6 0.0206(6) 0.0168(6) 0.0171(6) -0.0002(5) 0.0016(5) -0.0007(5)
C7 0.0210(6) 0.0207(6) 0.0187(6) -0.0014(5) 0.0022(5) 0.0059(5)
C8 0.0225(7) 0.0292(7) 0.0216(6) -0.0012(5) 0.0007(5) 0.0017(5)
C9 0.0249(7) 0.0412(8) 0.0182(6) -0.0005(6) -0.0021(5) 0.0051(6)
C10 0.0299(7) 0.0364(8) 0.0206(7) 0.0068(6) 0.0053(5) 0.0076(6)
C11 0.0264(7) 0.0290(7) 0.0272(7) 0.0038(6) 0.0055(6) 0.0015(6)
C12 0.0154(6) 0.0199(6) 0.0185(6) -0.0007(5) 0.0000(5) 0.0005(5)
C13 0.0299(7) 0.0214(7) 0.0190(6) 0.0014(5) 0.0040(5) -0.0022(5)
C14 0.0281(7) 0.0166(6) 0.0268(7) -0.0011(5) 0.0013(5) -0.0018(5)
C15 0.0168(6) 0.0226(7) 0.0208(6) -0.0061(5) -0.0010(5) 0.0012(5)
C16 0.0252(7) 0.0252(7) 0.0169(6) 0.0016(5) 0.0022(5) 0.0027(5)
C17 0.0252(7) 0.0180(6) 0.0216(6) 0.0019(5) 0.0016(5) 0.0031(5)
C18 0.0165(6) 0.0224(6) 0.0168(6) 0.0004(5) 0.0035(5) 0.0001(5)
C19 0.0253(7) 0.0215(7) 0.0235(6) 0.0004(5) 0.0003(5) -0.0022(5)
C20 0.0260(7) 0.0325(8) 0.0227(7) -0.0018(6) -0.0036(5) -0.0066(6)
C21 0.0193(6) 0.0364(8) 0.0206(6) 0.0069(6) -0.0007(5) 0.0000(6)
C22 0.0273(7) 0.0239(7) 0.0263(7) 0.0047(6) 0.0020(5) 0.0026(6)
C23 0.0256(7) 0.0231(7) 0.0230(7) -0.0007(5) -0.0014(5) -0.0014(5)

loop_
_atom_type_symbol
_atom_type_description
_atom_type_scat_dispersion_real
_atom_type_scat_dispersion_imag
_atom_type_scat_source
C C 0.0033 0.0016 'International Tables Vol C Tables 4.2.6.8 and 6.1.1.4'
H H 0.0000 0.0000 'International Tables Vol C Tables 4.2.6.8 and 6.1.1.4'
N N 0.0061 0.0033 'International Tables Vol C Tables 4.2.6.8 and 6.1.1.4'
O O 0.0106 0.0060 'International Tables Vol C Tables 4.2.6.8 and 6.1.1.4'

loop_
_geom_angle_atom_site_label_1
_geom_angle_atom_site_label_2
_geom_angle_atom_site_label_3
_geom_angle
_geom_angle_site_symmetry_1
_geom_angle_site_symmetry_3
C2 O1 C3 91.21(9) . .
C11 N1 C7 116.67(11) . .
O4 N2 O3 123.43(11) . .
O4 N2 C15 118.05(11) . .
O3 N2 C15 118.52(11) . .
C2 C1 C6 119.79(10) . .
C2 C1 C3 83.66(9) . .
C6 C1 C3 105.82(10) . .
C2 C1 H1 114.4 . .
C6 C1 H1 114.4 . .
C3 C1 H1 114.4 . .
O2 C2 O1 125.33(12) . .
O2 C2 C1 139.17(13) . .
O1 C2 C1 95.46(10) . .
O1 C3 C7 111.36(10) . .
O1 C3 C4 110.78(10) . .
C7 C3 C4 116.08(10) . .
O1 C3 C1 89.63(9) . .
C7 C3 C1 118.84(10) . .
C4 C3 C1 107.11(10) . .
C3 C4 C5 105.20(10) . .
C3 C4 H4A 110.7 . .
C5 C4 H4A 110.7 . .
C3 C4 H4B 110.7 . .
C5 C4 H4B 110.7 . .
H4A C4 H4B 108.8 . .
C12 C5 C4 115.30(10) . .
C12 C5 C6 113.30(10) . .
C4 C5 C6 102.69(9) . .
C12 C5 H5 108.4 . .
C4 C5 H5 108.4 . .
C6 C5 H5 108.4 . .
C18 C6 C1 119.52(10) . .
C18 C6 C5 115.24(10) . .
C1 C6 C5 102.96(9) . .
C18 C6 H6 106.0 . .
C1 C6 H6 106.0 . .
C5 C6 H6 106.0 . .
N1 C7 C8 123.56(12) . .
N1 C7 C3 114.11(11) . .
C8 C7 C3 122.29(12) . .
C9 C8 C7 118.32(13) . .
C9 C8 H8 120.8 . .
C7 C8 H8 120.8 . .
C10 C9 C8 119.05(12) . .
C10 C9 H9 120.5 . .
C8 C9 H9 120.5 . .
C9 C10 C11 118.36(12) . .
C9 C10 H10 120.8 . .
C11 C10 H10 120.8 . .
N1 C11 C10 124.02(13) . .
N1 C11 H11 118.0 . .
C10 C11 H11 118.0 . .
C17 C12 C13 118.54(11) . .
C17 C12 C5 119.60(11) . .
C13 C12 C5 121.86(11) . .
C14 C13 C12 120.92(12) . .
C14 C13 H13 119.5 . .
C12 C13 H13 119.5 . .
C13 C14 C15 118.70(12) . .
C13 C14 H14 120.6 . .
C15 C14 H14 120.6 . .
C16 C15 C14 121.98(12) . .
C16 C15 N2 119.08(11) . .
C14 C15 N2 118.93(11) . .
C15 C16 C17 118.46(12) . .
C15 C16 H16 120.8 . .
C17 C16 H16 120.8 . .
C16 C17 C12 121.37(12) . .
C16 C17 H17 119.3 . .
C12 C17 H17 119.3 . .
C19 C18 C23 118.11(11) . .
C19 C18 C6 118.40(11) . .
C23 C18 C6 123.45(11) . .
C20 C19 C18 121.22(12) . .
C20 C19 H19 119.4 . .
C18 C19 H19 119.4 . .
C21 C20 C19 120.08(12) . .
C21 C20 H20 120.0 . .
C19 C20 H20 120.0 . .
C20 C21 C22 119.55(12) . .
C20 C21 H21 120.2 . .
C22 C21 H21 120.2 . .
C21 C22 C23 120.48(12) . .
C21 C22 H22 119.8 . .
C23 C22 H22 119.8 . .
C22 C23 C18 120.56(12) . .
C22 C23 H23 119.7 . .
C18 C23 H23 119.7 . .

loop_
_geom_bond_atom_site_label_1
_geom_bond_atom_site_label_2
_geom_bond_distance
_geom_bond_site_symmetry_2
O1 C2 1.3694(16) .
O1 C3 1.4929(15) .
O2 C2 1.1910(16) .
O3 N2 1.2276(15) .
O4 N2 1.2261(15) .
N1 C11 1.3372(17) .
N1 C7 1.3393(17) .
N2 C15 1.4685(16) .
C1 C2 1.5227(18) .
C1 C6 1.5414(16) .
C1 C3 1.5466(17) .
C1 H1 1.0000 .
C3 C7 1.4999(17) .
C3 C4 1.5166(17) .
C4 C5 1.5386(16) .
C4 H4A 0.9900 .
C4 H4B 0.9900 .
C5 C12 1.5115(16) .
C5 C6 1.5579(17) .
C5 H5 1.0000 .
C6 C18 1.5148(16) .
C6 H6 1.0000 .
C7 C8 1.3894(18) .
C8 C9 1.3831(19) .
C8 H8 0.9500 .
C9 C10 1.380(2) .
C9 H9 0.9500 .
C10 C11 1.382(2) .
C10 H10 0.9500 .
C11 H11 0.9500 .
C12 C17 1.3890(17) .
C12 C13 1.3979(18) .
C13 C14 1.3812(18) .
C13 H13 0.9500 .
C14 C15 1.3850(18) .
C14 H14 0.9500 .
C15 C16 1.3776(18) .
C16 C17 1.3853(18) .
C16 H16 0.9500 .
C17 H17 0.9500 .
C18 C19 1.3933(18) .
C18 C23 1.3942(18) .
C19 C20 1.3866(18) .
C19 H19 0.9500 .
C20 C21 1.381(2) .
C20 H20 0.9500 .
C21 C22 1.3828(19) .
C21 H21 0.9500 .
C22 C23 1.3907(18) .
C22 H22 0.9500 .
C23 H23 0.9500 .

loop_
_geom_torsion_atom_site_label_1
_geom_torsion_atom_site_label_2
_geom_torsion_atom_site_label_3
_geom_torsion_atom_site_label_4
_geom_torsion
_geom_torsion_site_symmetry_1
_geom_torsion_site_symmetry_2
_geom_torsion_site_symmetry_3
_geom_torsion_site_symmetry_4
C3 O1 C2 O2 -176.49(13) . . . .
C3 O1 C2 C1 1.58(9) . . . .
C6 C1 C2 O2 -79.3(2) . . . .
C3 C1 C2 O2 176.05(17) . . . .
C6 C1 C2 O1 103.09(11) . . . .
C3 C1 C2 O1 -1.53(9) . . . .
C2 O1 C3 C7 119.48(10) . . . .
C2 O1 C3 C4 -109.74(10) . . . .
C2 O1 C3 C1 -1.55(9) . . . .
C2 C1 C3 O1 1.40(8) . . . .
C6 C1 C3 O1 -117.81(9) . . . .
C2 C1 C3 C7 -112.94(11) . . . .
C6 C1 C3 C7 127.84(11) . . . .
C2 C1 C3 C4 113.07(10) . . . .
C6 C1 C3 C4 -6.15(13) . . . .
O1 C3 C4 C5 77.27(12) . . . .
C7 C3 C4 C5 -154.46(10) . . . .
C1 C3 C4 C5 -19.02(13) . . . .
C3 C4 C5 C12 160.21(10) . . . .
C3 C4 C5 C6 36.50(12) . . . .
C2 C1 C6 C18 65.95(15) . . . .
C3 C1 C6 C18 157.67(10) . . . .
C2 C1 C6 C5 -63.33(13) . . . .
C3 C1 C6 C5 28.38(12) . . . .
C12 C5 C6 C18 63.26(14) . . . .
C4 C5 C6 C18 -171.71(10) . . . .
C12 C5 C6 C1 -164.87(10) . . . .
C4 C5 C6 C1 -39.84(11) . . . .
C11 N1 C7 C8 -0.89(18) . . . .
C11 N1 C7 C3 -178.82(11) . . . .
O1 C3 C7 N1 -150.59(10) . . . .
C4 C3 C7 N1 81.43(14) . . . .
C1 C3 C7 N1 -48.62(15) . . . .
O1 C3 C7 C8 31.45(16) . . . .
C4 C3 C7 C8 -96.54(14) . . . .
C1 C3 C7 C8 133.42(13) . . . .
N1 C7 C8 C9 0.94(19) . . . .
C3 C7 C8 C9 178.71(12) . . . .
C7 C8 C9 C10 -0.1(2) . . . .
C8 C9 C10 C11 -0.6(2) . . . .
C7 N1 C11 C10 0.04(19) . . . .
C9 C10 C11 N1 0.7(2) . . . .
C4 C5 C12 C17 143.55(12) . . . .
C6 C5 C12 C17 -98.52(13) . . . .
C4 C5 C12 C13 -37.56(16) . . . .
C6 C5 C12 C13 80.36(14) . . . .
C17 C12 C13 C14 -1.56(19) . . . .
C5 C12 C13 C14 179.55(11) . . . .
C12 C13 C14 C15 0.98(19) . . . .
C13 C14 C15 C16 0.53(19) . . . .
C13 C14 C15 N2 179.19(11) . . . .
O4 N2 C15 C16 177.82(11) . . . .
O3 N2 C15 C16 -1.71(17) . . . .
O4 N2 C15 C14 -0.88(17) . . . .
O3 N2 C15 C14 179.59(11) . . . .
C14 C15 C16 C17 -1.40(19) . . . .
N2 C15 C16 C17 179.95(11) . . . .
C15 C16 C17 C12 0.78(19) . . . .
C13 C12 C17 C16 0.67(18) . . . .
C5 C12 C17 C16 179.58(11) . . . .
C1 C6 C18 C19 141.25(12) . . . .
C5 C6 C18 C19 -95.25(13) . . . .
C1 C6 C18 C23 -40.99(17) . . . .
C5 C6 C18 C23 82.50(15) . . . .
C23 C18 C19 C20 -0.04(19) . . . .
C6 C18 C19 C20 177.84(12) . . . .
C18 C19 C20 C21 0.8(2) . . . .
C19 C20 C21 C22 -0.6(2) . . . .
C20 C21 C22 C23 -0.2(2) . . . .
C21 C22 C23 C18 0.9(2) . . . .
C19 C18 C23 C22 -0.80(19) . . . .
C6 C18 C23 C22 -178.56(12) . . . .
